data_7118181
loop_
_publ_author_name
'Hagiwara, Hiroaki'
'Okada, Shohei'

_publ_section_title
;
 A polymorphism-dependent T1/2 shift of 100 K in a hysteretic
 spin-crossover complex related to differences in intermolecular weak
 CH&#x22EF;X hydrogen bonds (X = S vs. S and N)
;
_journal_coden_ASTM CHCOFS
_journal_issue 4
_journal_name_full
;
 Chemical Communications (Cambridge, United Kingdom)
;
_journal_page_first 815
_journal_page_last 818
_journal_paper_doi 10.1039/c5cc08215c
_journal_volume 52
_journal_year 2016
_chemical_formula_sum 'C13 H16 Fe N10 S2'
_chemical_formula_weight 432.33
_space_group_crystal_system monoclinic
_space_group_IT_number 14
_space_group_name_Hall '-P 2yn'
_space_group_name_H-M_alt 'P 1 21/n 1'
_symmetry_space_group_name_Hall '-P 2yn'
_symmetry_space_group_name_H-M 'P 1 21/n 1'
_atom_sites_solution_hydrogens geom
_audit_creation_method SHELXL-2014/6
_audit_update_record
;
2015-09-28 deposited with the CCDC.
2015-11-05 downloaded from the CCDC.
;
_cell_angle_alpha 90
_cell_angle_beta 97.228(14)
_cell_angle_gamma 90
_cell_formula_units_Z 4
_cell_length_a 8.496(8)
_cell_length_b 9.275(8)
_cell_length_c 25.99(2)
_cell_measurement_reflns_used 3894
_cell_measurement_temperature 380(2)
_cell_measurement_theta_max 27.4807
_cell_measurement_theta_min 3.1607
_cell_volume 2032(3)
_computing_cell_refinement 'CrystalClear (Rigaku/MSC Inc., 2006)'
_computing_data_collection 'CrystalClear (Rigaku/MSC Inc., 2006)'
_computing_data_reduction 'CrystalClear (Rigaku/MSC Inc., 2006)'
_computing_molecular_graphics 'Yadokari-XG 2009 (Wakita Nemoto et al., 2009)'
_computing_publication_material 'Yadokari-XG 2009 (Wakita,Nemoto et al., 2009)'
_computing_structure_refinement 'SHELXL-2014/6 (Sheldrick, 2014)'
_computing_structure_solution 'SIR2014 (Burla, et al., 2014)'
_diffrn_ambient_temperature 380(2)
_diffrn_detector_area_resol_mean 14.7059
_diffrn_measured_fraction_theta_full 0.951
_diffrn_measured_fraction_theta_max 0.957
_diffrn_measurement_device_type 'Rigaku/MSC Mercury CCD'
_diffrn_measurement_method dtprofit.ref
_diffrn_radiation_monochromator 'Graphite Monochromator'
_diffrn_radiation_source 'Rotating Anode'
_diffrn_radiation_type MoK\a
_diffrn_radiation_wavelength 0.7107
_diffrn_reflns_av_R_equivalents 0.0308
_diffrn_reflns_av_unetI/netI 0.0374
_diffrn_reflns_Laue_measured_fraction_full 0.951
_diffrn_reflns_Laue_measured_fraction_max 0.957
_diffrn_reflns_limit_h_max 11
_diffrn_reflns_limit_h_min -9
_diffrn_reflns_limit_k_max 11
_diffrn_reflns_limit_k_min -12
_diffrn_reflns_limit_l_max 33
_diffrn_reflns_limit_l_min -21
_diffrn_reflns_number 13061
_diffrn_reflns_point_group_measured_fraction_full 0.951
_diffrn_reflns_point_group_measured_fraction_max 0.957
_diffrn_reflns_theta_full 25.241
_diffrn_reflns_theta_max 27.500
_diffrn_reflns_theta_min 3.161
_exptl_absorpt_coefficient_mu 0.967
_exptl_absorpt_correction_T_max 0.8533
_exptl_absorpt_correction_T_min 0.7140
_exptl_absorpt_correction_type numerical
_exptl_absorpt_process_details 'NUMABS (Rigaku, 1999)'
_exptl_crystal_colour orange
_exptl_crystal_density_diffrn 1.414
_exptl_crystal_description block
_exptl_crystal_F_000 888
_exptl_crystal_preparation 'Magnetic properties'
_exptl_crystal_size_max 0.410
_exptl_crystal_size_mid 0.230
_exptl_crystal_size_min 0.190
_refine_diff_density_max 0.524
_refine_diff_density_min -0.421
_refine_diff_density_rms 0.059
_refine_ls_extinction_method none
_refine_ls_goodness_of_fit_ref 1.072
_refine_ls_hydrogen_treatment constr
_refine_ls_matrix_type full
_refine_ls_number_parameters 247
_refine_ls_number_reflns 4456
_refine_ls_number_restraints 12
_refine_ls_restrained_S_all 1.073
_refine_ls_R_factor_all 0.1237
_refine_ls_R_factor_gt 0.0733
_refine_ls_shift/su_max 0.000
_refine_ls_shift/su_mean 0.000
_refine_ls_structure_factor_coef Fsqd
_refine_ls_weighting_details 'w=1/[\s^2^(Fo^2^)+(0.1110P)^2^] where P=(Fo^2^+2Fc^2^)/3'
_refine_ls_weighting_scheme calc
_refine_ls_wR_factor_gt 0.2093
_refine_ls_wR_factor_ref 0.2474
_reflns_Friedel_coverage 0.000
_reflns_number_gt 1938
_reflns_number_total 4456
_reflns_threshold_expression 'I > 2\s(I)'
_cod_data_source_file c5cc08215c2.cif
_cod_data_source_block 1B_380K
_cod_original_sg_symbol_H-M P21/n
_cod_database_code 7118181
_shelx_space_group_comment
;
The symmetry employed for this shelxl refinement is uniquely defined
by the following loop, which should always be used as a source of
symmetry information in preference to the above space-group names.
They are only intended as comments.
;
_shelx_estimated_absorpt_t_min 0.693
_shelx_estimated_absorpt_t_max 0.838
_shelxl_version_number 2014/6

loop_
_space_group_symop_operation_xyz
'x, y, z'
'-x+1/2, y+1/2, -z+1/2'
'-x, -y, -z'
'x-1/2, -y-1/2, z-1/2'

loop_
_atom_site_label
_atom_site_type_symbol
_atom_site_fract_x
_atom_site_fract_y
_atom_site_fract_z
_atom_site_U_iso_or_equiv
_atom_site_adp_type
_atom_site_occupancy
_atom_site_site_symmetry_order
_atom_site_calc_flag
_atom_site_refinement_flags_posn
_atom_site_refinement_flags_adp
_atom_site_refinement_flags_occupancy
_atom_site_disorder_assembly
_atom_site_disorder_group
Fe1 Fe 0.41111(7) 0.32482(9) 0.12540(3) 0.0933(3) Uani 1 1 d . . . . .
S2 S 0.1338(2) 0.7514(3) 0.06151(11) 0.1797(10) Uani 1 1 d . . . . .
S1 S 0.75413(18) -0.0699(2) 0.13111(8) 0.1381(7) Uani 1 1 d . . . . .
N10 N 0.2898(5) 0.5156(6) 0.1023(2) 0.1163(14) Uani 1 1 d . . . . .
N9 N 0.5443(6) 0.1413(6) 0.1499(2) 0.1177(14) Uani 1 1 d . . . . .
N3 N 0.6322(4) 0.4466(5) 0.14791(17) 0.0981(12) Uani 1 1 d . . . . .
N7 N 0.2473(5) 0.3328(6) 0.2356(2) 0.1134(14) Uani 1 1 d . . . . .
N4 N 0.5253(6) 0.3243(5) 0.05573(17) 0.1101(13) Uani 1 1 d . . . . .
N6 N 0.2566(4) 0.2943(5) 0.18659(19) 0.1007(12) Uani 1 1 d . . . . .
N8 N 0.1184(6) 0.2641(6) 0.2474(2) 0.1213(16) Uani 1 1 d . . . . .
C13 C 0.2252(6) 0.6120(7) 0.0846(2) 0.1042(15) Uani 1 1 d . . . . .
N5 N 0.2218(6) 0.1918(5) 0.08836(19) 0.1085(13) Uani 1 1 d . . . . .
N2 N 0.7068(5) 0.5151(6) 0.18774(17) 0.1110(13) Uani 1 1 d . . . . .
C12 C 0.6306(5) 0.0535(6) 0.14255(18) 0.0943(14) Uani 1 1 d . . . . .
N1 N 0.8442(5) 0.5551(6) 0.1734(2) 0.1214(16) Uani 1 1 d . . . . .
C3 C 0.7213(6) 0.4498(7) 0.1095(2) 0.1114(16) Uani 1 1 d . . . . .
C9 C 0.1350(6) 0.2036(6) 0.1691(3) 0.1099(17) Uani 1 1 d . . . . .
C10 C 0.0513(7) 0.1847(8) 0.2093(3) 0.128(2) Uani 1 1 d . . . . .
H13 H -0.0373 0.1262 0.2098 0.154 Uiso 1 1 calc R U . . .
C4 C 0.6579(8) 0.3797(8) 0.0603(3) 0.134(2) Uani 1 1 d . . . . .
H5 H 0.7179 0.3774 0.0327 0.161 Uiso 1 1 calc R U . . .
C8 C 0.1258(7) 0.1525(7) 0.1163(3) 0.1207(19) Uani 1 1 d . . . . .
H12 H 0.0457 0.0888 0.1036 0.145 Uiso 1 1 calc R U . . .
C2 C 0.8536(7) 0.5181(8) 0.1248(3) 0.136(2) Uani 1 1 d . . . . .
H4 H 0.9366 0.5367 0.1056 0.163 Uiso 1 1 calc R U . . .
C7 C 0.2094(11) 0.1409(8) 0.0352(3) 0.147(2) Uani 1 1 d . U . . .
H10A H 0.1484 0.0522 0.0325 0.176 Uiso 0.51(2) 1 calc R U P A 1
H11A H 0.1507 0.2116 0.0129 0.176 Uiso 0.51(2) 1 calc R U P A 1
H10B H 0.0986 0.1342 0.0208 0.176 Uiso 0.49(2) 1 calc R U P A 2
H11B H 0.2560 0.0456 0.0343 0.176 Uiso 0.49(2) 1 calc R U P A 2
C11 C 0.0763(10) 0.2871(10) 0.3006(3) 0.179(3) Uani 1 1 d . . . . .
H16 H 0.1627 0.3342 0.3214 0.268 Uiso 1 1 calc R U . . .
H14 H 0.0560 0.1957 0.3158 0.268 Uiso 1 1 calc R U . . .
H15 H -0.0169 0.3462 0.2989 0.268 Uiso 1 1 calc R U . . .
C5 C 0.4605(11) 0.2527(10) 0.0067(3) 0.153(3) Uani 1 1 d . U . . .
H6A H 0.5475 0.2246 -0.0120 0.230 Uiso 0.51(2) 1 calc R U P A 1
H7A H 0.3949 0.3208 -0.0148 0.230 Uiso 0.51(2) 1 calc R U P A 1
H6B H 0.4970 0.3031 -0.0223 0.230 Uiso 0.49(2) 1 calc R U P A 2
H7B H 0.4995 0.1544 0.0067 0.230 Uiso 0.49(2) 1 calc R U P A 2
C1 C 0.9582(8) 0.6429(9) 0.2092(3) 0.166(3) Uani 1 1 d . . . . .
H2 H 0.9008 0.7136 0.2264 0.249 Uiso 1 1 calc R U . . .
H3 H 1.0315 0.6906 0.1896 0.249 Uiso 1 1 calc R U . . .
H1 H 1.0155 0.5809 0.2346 0.249 Uiso 1 1 calc R U . . .
C6B C 0.301(3) 0.252(3) 0.0008(4) 0.155(10) Uani 0.49(2) 1 d . . P A 2
H9B H 0.2651 0.2318 -0.0354 0.186 Uiso 0.49(2) 1 calc R U P A 2
H8B H 0.2659 0.3483 0.0079 0.186 Uiso 0.49(2) 1 calc R U P A 2
C6A C 0.358(2) 0.115(2) 0.0160(6) 0.141(7) Uani 0.51(2) 1 d . . P A 1
H9A H 0.3371 0.0626 -0.0165 0.169 Uiso 0.51(2) 1 calc R U P A 1
H8A H 0.4212 0.0522 0.0405 0.169 Uiso 0.51(2) 1 calc R U P A 1

loop_
_atom_site_aniso_label
_atom_site_aniso_U_11
_atom_site_aniso_U_22
_atom_site_aniso_U_33
_atom_site_aniso_U_23
_atom_site_aniso_U_13
_atom_site_aniso_U_12
Fe1 0.0939(5) 0.0826(6) 0.1074(6) 0.0004(4) 0.0284(4) -0.0019(3)
S2 0.1547(15) 0.156(2) 0.241(2) 0.0903(18) 0.0733(15) 0.0507(14)
S1 0.1194(11) 0.1214(15) 0.1768(15) -0.0056(12) 0.0320(10) 0.0220(9)
N10 0.117(3) 0.089(4) 0.147(4) 0.008(3) 0.030(3) 0.003(3)
N9 0.136(4) 0.084(3) 0.138(4) 0.020(3) 0.037(3) 0.011(3)
N3 0.097(2) 0.091(3) 0.113(3) 0.003(2) 0.040(2) 0.005(2)
N7 0.105(3) 0.118(4) 0.122(3) 0.016(3) 0.033(2) 0.015(2)
N4 0.137(4) 0.100(4) 0.098(3) 0.003(2) 0.036(3) 0.006(3)
N6 0.089(2) 0.093(3) 0.124(3) 0.011(2) 0.029(2) -0.003(2)
N8 0.116(3) 0.111(4) 0.150(4) 0.029(3) 0.068(3) 0.012(3)
C13 0.093(3) 0.100(4) 0.127(4) 0.019(3) 0.043(3) 0.002(3)
N5 0.128(3) 0.079(3) 0.118(3) -0.001(2) 0.015(3) -0.008(2)
N2 0.105(3) 0.112(4) 0.119(3) 0.003(3) 0.026(2) -0.013(2)
C12 0.091(3) 0.092(4) 0.100(3) 0.005(3) 0.013(2) -0.003(3)
N1 0.095(3) 0.114(4) 0.152(4) 0.029(3) 0.004(3) -0.014(2)
C3 0.102(3) 0.109(5) 0.132(4) 0.011(3) 0.046(3) -0.001(3)
C9 0.090(3) 0.091(4) 0.155(5) 0.012(3) 0.041(3) -0.006(3)
C10 0.109(4) 0.114(6) 0.169(6) 0.017(5) 0.048(4) -0.008(3)
C4 0.135(5) 0.149(7) 0.130(5) 0.015(5) 0.067(4) 0.005(4)
C8 0.117(4) 0.101(5) 0.143(5) 0.002(4) 0.012(4) -0.026(3)
C2 0.102(4) 0.145(7) 0.164(6) 0.039(5) 0.036(4) -0.021(4)
C7 0.197(7) 0.120(6) 0.119(5) -0.018(4) -0.001(5) -0.023(5)
C11 0.204(7) 0.189(9) 0.165(6) 0.033(6) 0.105(6) -0.001(6)
C5 0.196(7) 0.164(8) 0.106(5) -0.016(5) 0.042(5) -0.022(6)
C1 0.116(4) 0.161(7) 0.208(7) 0.014(5) -0.029(5) -0.021(4)
C6B 0.25(2) 0.16(2) 0.061(6) -0.026(8) 0.042(9) -0.042(15)
C6A 0.210(17) 0.107(14) 0.102(8) -0.012(8) 0.005(9) -0.022(11)

loop_
_atom_type_symbol
_atom_type_description
_atom_type_scat_dispersion_real
_atom_type_scat_dispersion_imag
_atom_type_scat_source
C C 0.0033 0.0016 'International Tables Vol C Tables 4.2.6.8 and 6.1.1.4'
H H 0.0000 0.0000 'International Tables Vol C Tables 4.2.6.8 and 6.1.1.4'
N N 0.0061 0.0033 'International Tables Vol C Tables 4.2.6.8 and 6.1.1.4'
S S 0.1246 0.1234 'International Tables Vol C Tables 4.2.6.8 and 6.1.1.4'
Fe Fe 0.3463 0.8444 'International Tables Vol C Tables 4.2.6.8 and 6.1.1.4'

loop_
_geom_angle_atom_site_label_1
_geom_angle_atom_site_label_2
_geom_angle_atom_site_label_3
_geom_angle
N10 Fe1 N9 176.63(19)
N10 Fe1 N5 92.48(19)
N9 Fe1 N5 90.8(2)
N10 Fe1 N4 91.06(19)
N9 Fe1 N4 88.30(19)
N5 Fe1 N4 90.8(2)
N10 Fe1 N6 89.94(17)
N9 Fe1 N6 91.40(18)
N5 Fe1 N6 76.69(19)
N4 Fe1 N6 167.44(18)
N10 Fe1 N3 90.87(17)
N9 Fe1 N3 85.77(18)
N5 Fe1 N3 166.85(18)
N4 Fe1 N3 76.46(18)
N6 Fe1 N3 116.04(17)
C13 N10 Fe1 172.3(5)
C12 N9 Fe1 150.7(5)
N2 N3 C3 108.6(4)
N2 N3 Fe1 140.3(3)
C3 N3 Fe1 111.1(4)
N8 N7 N6 103.8(5)
C4 N4 C5 120.5(6)
C4 N4 Fe1 114.9(4)
C5 N4 Fe1 124.4(5)
N7 N6 C9 110.5(5)
N7 N6 Fe1 140.0(4)
C9 N6 Fe1 109.4(4)
C10 N8 N7 112.9(5)
C10 N8 C11 130.7(6)
N7 N8 C11 116.4(7)
N10 C13 S2 177.8(6)
C8 N5 C7 119.9(6)
C8 N5 Fe1 115.1(4)
C7 N5 Fe1 124.9(5)
N3 N2 N1 105.7(5)
N9 C12 S1 178.9(5)
C2 N1 N2 111.0(5)
C2 N1 C1 128.6(6)
N2 N1 C1 120.2(6)
C2 C3 N3 109.4(6)
C2 C3 C4 133.1(6)
N3 C3 C4 117.5(5)
C10 C9 N6 105.8(6)
C10 C9 C8 136.3(6)
N6 C9 C8 117.9(5)
N8 C10 C9 107.0(6)
N8 C10 H13 126.5
C9 C10 H13 126.5
N4 C4 C3 119.8(6)
N4 C4 H5 120.1
C3 C4 H5 120.1
N5 C8 C9 120.6(5)
N5 C8 H12 119.7
C9 C8 H12 119.7
C3 C2 N1 105.3(6)
C3 C2 H4 127.4
N1 C2 H4 127.4
C6A C7 N5 115.0(8)
N5 C7 C6B 109.6(7)
C6A C7 H10A 108.5
N5 C7 H10A 108.5
C6A C7 H11A 108.5
N5 C7 H11A 108.5
H10A C7 H11A 107.5
N5 C7 H10B 109.7
C6B C7 H10B 109.7
N5 C7 H11B 109.7
C6B C7 H11B 109.7
H10B C7 H11B 108.2
N8 C11 H16 109.5
N8 C11 H14 109.5
H16 C11 H14 109.5
N8 C11 H15 109.5
H16 C11 H15 109.5
H14 C11 H15 109.5
C6B C5 N4 111.2(8)
N4 C5 C6A 112.5(7)
N4 C5 H6A 109.1
C6A C5 H6A 109.1
N4 C5 H7A 109.1
C6A C5 H7A 109.1
H6A C5 H7A 107.8
C6B C5 H6B 109.4
N4 C5 H6B 109.4
C6B C5 H7B 109.4
N4 C5 H7B 109.4
H6B C5 H7B 108.0
N1 C1 H2 109.5
N1 C1 H3 109.5
H2 C1 H3 109.5
N1 C1 H1 109.5
H2 C1 H1 109.5
H3 C1 H1 109.5
C5 C6B C7 119.3(17)
C5 C6B H9B 107.5
C7 C6B H9B 107.5
C5 C6B H8B 107.5
C7 C6B H8B 107.5
H9B C6B H8B 107.0
C7 C6A C5 116.1(14)
C7 C6A H9A 108.3
C5 C6A H9A 108.3
C7 C6A H8A 108.3
C5 C6A H8A 108.3
H9A C6A H8A 107.4

loop_
_geom_bond_atom_site_label_1
_geom_bond_atom_site_label_2
_geom_bond_distance
Fe1 N10 2.097(5)
Fe1 N9 2.098(5)
Fe1 N5 2.156(5)
Fe1 N4 2.159(5)
Fe1 N6 2.204(5)
Fe1 N3 2.207(4)
S2 C13 1.586(6)
S1 C12 1.606(6)
N10 C13 1.118(7)
N9 C12 1.127(6)
N3 N2 1.309(5)
N3 C3 1.326(6)
N7 N8 1.335(6)
N7 N6 1.335(6)
N4 C4 1.230(7)
N4 C5 1.481(8)
N6 C9 1.365(7)
N8 C10 1.305(8)
N8 C11 1.487(9)
N5 C8 1.214(7)
N5 C7 1.452(8)
N2 N1 1.322(6)
N1 C2 1.320(8)
N1 C1 1.497(8)
C3 C2 1.308(8)
C3 C4 1.476(9)
C9 C10 1.348(8)
C9 C8 1.443(9)
C10 H13 0.9300
C4 H5 0.9300
C8 H12 0.9300
C2 H4 0.9300
C7 C6A 1.435(18)
C7 C6B 1.622(19)
C7 H10A 0.9700
C7 H11A 0.9700
C7 H10B 0.9700
C7 H11B 0.9700
C11 H16 0.9600
C11 H14 0.9600
C11 H15 0.9600
C5 C6B 1.344(19)
C5 C6A 1.584(18)
C5 H6A 0.9700
C5 H7A 0.9700
C5 H6B 0.9700
C5 H7B 0.9700
C1 H2 0.9600
C1 H3 0.9600
C1 H1 0.9600
C6B H9B 0.9700
C6B H8B 0.9700
C6A H9A 0.9700
C6A H8A 0.9700

loop_
_geom_torsion_atom_site_label_1
_geom_torsion_atom_site_label_2
_geom_torsion_atom_site_label_3
_geom_torsion_atom_site_label_4
_geom_torsion
N8 N7 N6 C9 0.0(6)
N8 N7 N6 Fe1 -177.3(4)
N6 N7 N8 C10 1.3(7)
N6 N7 N8 C11 -179.8(5)
C3 N3 N2 N1 -2.1(6)
Fe1 N3 N2 N1 175.9(4)
N3 N2 N1 C2 2.6(7)
N3 N2 N1 C1 177.3(5)
N2 N3 C3 C2 1.0(7)
Fe1 N3 C3 C2 -177.7(4)
N2 N3 C3 C4 -179.2(5)
Fe1 N3 C3 C4 2.1(7)
N7 N6 C9 C10 -1.2(6)
Fe1 N6 C9 C10 176.9(4)
N7 N6 C9 C8 179.3(5)
Fe1 N6 C9 C8 -2.6(6)
N7 N8 C10 C9 -2.1(8)
C11 N8 C10 C9 179.2(6)
N6 C9 C10 N8 1.9(7)
C8 C9 C10 N8 -178.7(7)
C5 N4 C4 C3 -179.6(6)
Fe1 N4 C4 C3 -4.7(9)
C2 C3 C4 N4 -178.5(7)
N3 C3 C4 N4 1.7(10)
C7 N5 C8 C9 -179.1(6)
Fe1 N5 C8 C9 4.9(8)
C10 C9 C8 N5 179.2(7)
N6 C9 C8 N5 -1.5(9)
N3 C3 C2 N1 0.6(8)
C4 C3 C2 N1 -179.1(7)
N2 N1 C2 C3 -2.0(8)
C1 N1 C2 C3 -176.1(6)
C8 N5 C7 C6A -143.6(11)
Fe1 N5 C7 C6A 32.0(13)
C8 N5 C7 C6B 157.9(11)
Fe1 N5 C7 C6B -26.5(13)
C4 N4 C5 C6B -155.0(13)
Fe1 N4 C5 C6B 30.6(15)
C4 N4 C5 C6A 143.9(11)
Fe1 N4 C5 C6A -30.5(12)
N4 C5 C6B C7 -74.7(17)
N5 C7 C6B C5 74.0(17)
N5 C7 C6A C5 -70.0(14)
N4 C5 C6A C7 69.2(14)
